data_9015416
loop_
_publ_author_name
'Stasko, Daniel J.'
'Perzynski, Kevin J.'
'Wasil, Mark A.'
'Brodbeck, Julia K.'
'Kirschbaum, Kristin'
'Kim, Yong Wah'
'Lind, Cora'

_publ_section_title
;
 An Addition to the Oxoacid Family: H2B12(OH)12
;
_journal_coden_ASTM INOCAJ
_journal_issue 13
_journal_name_full 'Inorganic Chemistry'
_journal_page_first 3786
_journal_page_last 3788
_journal_paper_doi 10.1021/ic049564k
_journal_volume 43
_journal_year 2004
_chemical_compound_source Synthetic
_chemical_formula_sum 'B6 H7 O6'
_space_group_IT_number 14
_symmetry_space_group_name_Hall '-P 2yn'
_symmetry_space_group_name_H-M 'P 1 21/n 1'
_cell_angle_alpha 90
_cell_angle_beta 90.143
_cell_angle_gamma 90
_cell_length_a 8.2370
_cell_length_b 8.2930
_cell_length_c 8.3553
_cell_formula_units_Z 4
_cell_volume 570.744
_database_code_amcsd 0018656
_exptl_crystal_density_diffrn 1.954
_cod_duplicate_entry 4311167
_cod_original_formula_sum 'B6 O6 H7'
_cod_database_code 9015416
_amcsd_formula_title H2B12(OH)12

loop_
_space_group_symop_operation_xyz
x,y,z
1/2+x,1/2-y,1/2+z
1/2-x,1/2+y,1/2-z
-x,-y,-z

loop_
_atom_site_aniso_label
_atom_site_aniso_U_11
_atom_site_aniso_U_22
_atom_site_aniso_U_33
_atom_site_aniso_U_12
_atom_site_aniso_U_13
_atom_site_aniso_U_23
B1 0.01780 0.00470 0.01760 0.00160 -0.00030 -0.00090
B2 0.01710 0.00210 0.01860 0.00120 -0.00220 -0.00220
B3 0.01310 0.00530 0.01960 0.00330 -0.00410 -0.00040
B4 0.01490 0.00680 0.01820 0.00000 -0.00180 -0.00060
B5 0.01610 0.00660 0.01850 0.00140 -0.00160 -0.00270
B6 0.01800 0.00400 0.02130 -0.00020 -0.00180 -0.00060
O1 0.01760 0.00980 0.02270 -0.00150 -0.00470 0.00150
O2 0.02130 0.00680 0.02200 0.00260 0.00180 0.00340
O3 0.01900 0.01300 0.02490 -0.00270 0.00360 -0.00040
O4 0.02160 0.00690 0.02190 0.00360 -0.00080 -0.00280
O5 0.02180 0.00470 0.02450 -0.00410 0.00100 -0.00260
O6 0.02440 0.01110 0.01940 0.00250 -0.00190 -0.00380

loop_
_atom_site_label
_atom_site_fract_x
_atom_site_fract_y
_atom_site_fract_z
_atom_site_U_iso_or_equiv
B1 -0.17240 0.99700 0.38760 0.01340
B2 -0.00840 1.13000 0.34170 0.01260
B3 0.17610 1.03020 0.39740 0.01270
B4 0.12670 0.83590 0.48180 0.01330
B5 -0.09000 0.81570 0.47520 0.01380
B6 0.01390 0.91500 0.31190 0.01440
O1 -0.32170 0.99500 0.29590 0.01670
O2 -0.01990 1.24170 0.20940 0.01670
O3 0.32420 1.04670 0.30880 0.01900
O4 0.24200 0.70650 0.47090 0.01680
O5 -0.16670 0.65960 0.45760 0.01700
O6 0.03190 0.84770 0.15400 0.01830
H1 -0.39600 0.89400 0.29700 0.12000
H2 -0.32900 1.06200 0.19800 0.06600
H3 0.07100 1.26100 0.15500 0.03700
H4 0.39200 1.12800 0.35400 0.05400
H5 0.20500 0.64100 0.39800 0.04400
H6 -0.24800 0.65100 0.50900 0.06000
H7 -0.05700 0.83700 0.10000 0.04900

loop_
_cod_related_entry_id
_cod_related_entry_database
_cod_related_entry_code
1 AMCSD 0018656
